data_2221413
loop_
_publ_author_name
'Babu, C. Suneel Manohar'
'Kavitha, Helen P.'
'Kavipriya, R.'
'Vennila, Jasmine P.'
'Manivannan, V.'

_publ_section_title
;
 2,4-Dichloro-<i>N</i>-phenethylbenzenesulfonamide
;
_journal_coeditor_code IS2402
_journal_issue 4
_journal_name_full 'Acta Crystallographica Section E'
_journal_page_first o921
_journal_paper_doi 10.1107/S1600536809010927
_journal_volume 65
_journal_year 2009
_chemical_formula_iupac 'C14 H13 Cl2 N O2 S'
_chemical_formula_moiety 'C14 H13 Cl2 N O2 S'
_chemical_formula_sum 'C14 H13 Cl2 N O2 S'
_chemical_formula_weight 330.21
_chemical_name_systematic
;
2,4-Dichloro-<i>N</i>-phenethylbenzenesulfonamide
;
_space_group_IT_number 19
_symmetry_cell_setting orthorhombic
_symmetry_space_group_name_Hall 'P 2ac 2ab'
_symmetry_space_group_name_H-M 'P 21 21 21'
_atom_sites_solution_hydrogens geom
_atom_sites_solution_primary direct
_atom_sites_solution_secondary difmap
_audit_creation_method SHELXL-97
_cell_angle_alpha 90.00
_cell_angle_beta 90.00
_cell_angle_gamma 90.00
_cell_formula_units_Z 4
_cell_length_a 5.5618(5)
_cell_length_b 10.9915(8)
_cell_length_c 25.045(2)
_cell_measurement_temperature 295(2)
_cell_measurement_theta_max 27.60
_cell_measurement_theta_min 1.63
_cell_volume 1531.1(2)
_computing_cell_refinement 'SAINT (Bruker, 2004)'
_computing_data_collection 'APEX2 (Bruker, 2004)'
_computing_data_reduction 'SAINT (Bruker, 2004)'
_computing_molecular_graphics 'PLATON (Spek, 2009)'
_computing_publication_material 'SHELXL97 (Sheldrick, 2008)'
_computing_structure_refinement 'SHELXL97 (Sheldrick, 2008)'
_computing_structure_solution 'SHELXS97 (Sheldrick, 2008)'
_diffrn_ambient_temperature 295(2)
_diffrn_measured_fraction_theta_full 0.986
_diffrn_measured_fraction_theta_max 0.986
_diffrn_measurement_device_type 'Bruker Kappa APEXII CCD'
_diffrn_measurement_method '\w and \f'
_diffrn_radiation_monochromator graphite
_diffrn_radiation_source 'fine-focus sealed tube'
_diffrn_radiation_type MoK\a
_diffrn_radiation_wavelength 0.71073
_diffrn_reflns_av_R_equivalents 0.0262
_diffrn_reflns_av_sigmaI/netI 0.0248
_diffrn_reflns_limit_h_max 7
_diffrn_reflns_limit_h_min -7
_diffrn_reflns_limit_k_max 13
_diffrn_reflns_limit_k_min -8
_diffrn_reflns_limit_l_max 32
_diffrn_reflns_limit_l_min -32
_diffrn_reflns_number 10930
_diffrn_reflns_theta_full 27.60
_diffrn_reflns_theta_max 27.60
_diffrn_reflns_theta_min 2.47
_diffrn_standards_interval_count 0
_diffrn_standards_interval_time 0
_diffrn_standards_number 0
_exptl_absorpt_coefficient_mu 0.560
_exptl_absorpt_correction_T_max 0.9359
_exptl_absorpt_correction_T_min 0.8963
_exptl_absorpt_correction_type multi-scan
_exptl_absorpt_process_details '(<i>SADABS</i>; Sheldrick, 1996)'
_exptl_crystal_colour white
_exptl_crystal_density_diffrn 1.433
_exptl_crystal_density_method 'not measured'
_exptl_crystal_description block
_exptl_crystal_F_000 680
_exptl_crystal_size_max 0.20
_exptl_crystal_size_mid 0.18
_exptl_crystal_size_min 0.12
_refine_diff_density_max 0.273
_refine_diff_density_min -0.235
_refine_ls_abs_structure_details 'Flack (1983), 1455 Friedel pairs'
_refine_ls_abs_structure_Flack 0.04(8)
_refine_ls_extinction_method none
_refine_ls_goodness_of_fit_ref 1.045
_refine_ls_hydrogen_treatment constr
_refine_ls_matrix_type full
_refine_ls_number_parameters 181
_refine_ls_number_reflns 3511
_refine_ls_number_restraints 0
_refine_ls_restrained_S_all 1.045
_refine_ls_R_factor_all 0.0500
_refine_ls_R_factor_gt 0.0399
_refine_ls_shift/su_max 0.000
_refine_ls_shift/su_mean 0.000
_refine_ls_structure_factor_coef Fsqd
_refine_ls_weighting_details 'calc w=1/[\s^2^(Fo^2^)+(0.0546P)^2^+0.264P] where P=(Fo^2^+2Fc^2^)/3'
_refine_ls_weighting_scheme calc
_refine_ls_wR_factor_gt 0.0984
_refine_ls_wR_factor_ref 0.1041
_reflns_number_gt 2955
_reflns_number_total 3511
_reflns_threshold_expression I>2\s(I)
_cod_data_source_file is2402.cif
_cod_data_source_block I
_cod_depositor_comments
;
The following automatic conversions were performed:
'_symmetry_cell_setting' value 'Orthorhombic' changed to 'orthorhombic'
according to '/home/saulius/struct/CIF-dictionaries/cif_core.dic'
dictionary named 'cif_core.dic' version 2.4.1 from
2010-06-29.

'_geom_hbond_publ_flag' value 'Y' changed to 'y' according to
'/home/saulius/struct/CIF-dictionaries/cif_core.dic' dictionary named
'cif_core.dic' version 2.4.1 from 2010-06-29 (3 times).

Automatic conversion script
Id: cif_fix_enum 1527 2010-12-29 10:47:43Z saulius 

The following automatic conversions were performed:

'_symmetry_cell_setting' value 'Orthorhombic' changed to
'orthorhombic' according to
/home/saulius/struct/CIF-dictionaries/cif_core.dic dictionary named
'cif_core.dic' version 2.4.1 from
2010-06-29.

'_geom_hbond_publ_flag' value 'Y' changed to 'y'
according to /home/saulius/struct/CIF-dictionaries/cif_core.dic
dictionary named 'cif_core.dic' version 2.4.1 from 2010-06-29 (3
times).

Automatic conversion script
Id: cif_fix_values 1715 2011-07-08 13:25:40Z adriana 
;
_cod_original_cell_volume 1531.0(2)
_cod_database_code 2221413
_cod_database_fobs_code 2221413

loop_
_symmetry_equiv_pos_as_xyz
'x, y, z'
'-x+1/2, -y, z+1/2'
'-x, y+1/2, -z+1/2'
'x+1/2, -y+1/2, -z'

loop_
_atom_site_type_symbol
_atom_site_label
_atom_site_fract_x
_atom_site_fract_y
_atom_site_fract_z
_atom_site_U_iso_or_equiv
_atom_site_adp_type
_atom_site_calc_flag
_atom_site_refinement_flags
_atom_site_occupancy
_atom_site_disorder_assembly
_atom_site_disorder_group
S S1 0.77658(10) 0.02339(6) 0.22502(2) 0.04851(16) Uani d . 1 . .
Cl Cl2 1.21110(11) -0.02059(7) 0.30970(3) 0.06133(19) Uani d . 1 . .
Cl Cl1 0.8648(3) 0.32987(9) 0.43460(4) 0.1235(5) Uani d . 1 . .
C C1 1.1601(5) 0.2812(2) 0.07918(9) 0.0492(6) Uani d . 1 . .
C C2 1.3486(6) 0.3577(3) 0.08766(14) 0.0721(9) Uani d . 1 . .
H H2 1.4664 0.3368 0.1123 0.087 Uiso calc R 1 . .
C C3 1.3671(7) 0.4658(4) 0.06019(18) 0.0914(11) Uani d . 1 . .
H H3 1.4972 0.5170 0.0664 0.110 Uiso calc R 1 . .
C C4 1.1958(8) 0.4980(3) 0.02405(14) 0.0816(10) Uani d . 1 . .
H H4 1.2091 0.5707 0.0053 0.098 Uiso calc R 1 . .
C C5 1.0062(7) 0.4235(3) 0.01560(11) 0.0727(9) Uani d . 1 . .
H H5 0.8878 0.4457 -0.0087 0.087 Uiso calc R 1 . .
C C6 0.9872(5) 0.3153(3) 0.04272(10) 0.0578(7) Uani d . 1 . .
H H6 0.8564 0.2646 0.0364 0.069 Uiso calc R 1 . .
C C7 1.1389(6) 0.1609(3) 0.10805(10) 0.0649(8) Uani d . 1 . .
H H7A 1.0433 0.1056 0.0866 0.078 Uiso calc R 1 . .
H H7B 1.2979 0.1257 0.1119 0.078 Uiso calc R 1 . .
C C8 1.0261(5) 0.1724(2) 0.16216(9) 0.0541(6) Uani d . 1 . .
H H8A 1.1250 0.2242 0.1846 0.065 Uiso calc R 1 . .
H H8B 0.8690 0.2100 0.1588 0.065 Uiso calc R 1 . .
C C9 0.8116(4) 0.1116(2) 0.28395(9) 0.0413(5) Uani d . 1 . .
C C10 0.9959(5) 0.0905(2) 0.32017(9) 0.0464(5) Uani d . 1 . .
C C11 1.0144(6) 0.1593(3) 0.36615(11) 0.0625(7) Uani d . 1 . .
H H11 1.1390 0.1460 0.3902 0.075 Uiso calc R 1 . .
C C12 0.8444(8) 0.2484(2) 0.37570(12) 0.0683(9) Uani d . 1 . .
C C13 0.6653(7) 0.2725(3) 0.34033(12) 0.0649(8) Uani d . 1 . .
H H13 0.5550 0.3341 0.3472 0.078 Uiso calc R 1 . .
C C14 0.6490(5) 0.2044(2) 0.29421(11) 0.0527(6) Uani d . 1 . .
H H14 0.5277 0.2209 0.2697 0.063 Uiso calc R 1 . .
O O1 0.7876(4) -0.10180(17) 0.23927(8) 0.0660(5) Uani d . 1 . .
O O2 0.5657(3) 0.0685(2) 0.19918(7) 0.0652(5) Uani d . 1 . .
N N1 1.0011(4) 0.05205(19) 0.18713(7) 0.0525(5) Uani d . 1 . .
H H1 1.1075 -0.0032 0.1813 0.063 Uiso calc R 1 . .

loop_
_atom_site_aniso_label
_atom_site_aniso_U_11
_atom_site_aniso_U_22
_atom_site_aniso_U_33
_atom_site_aniso_U_12
_atom_site_aniso_U_13
_atom_site_aniso_U_23
S1 0.0474(3) 0.0475(3) 0.0506(3) -0.0037(3) -0.0090(2) 0.0003(3)
Cl2 0.0503(3) 0.0567(4) 0.0770(4) 0.0050(3) -0.0114(3) 0.0147(3)
Cl1 0.2342(16) 0.0666(5) 0.0696(5) 0.0090(8) -0.0224(7) -0.0190(4)
C1 0.0556(14) 0.0533(14) 0.0387(11) 0.0056(12) 0.0057(10) -0.0047(10)
C2 0.0584(17) 0.077(2) 0.081(2) 0.0036(16) -0.0144(15) -0.0071(16)
C3 0.071(2) 0.077(2) 0.127(3) -0.027(2) 0.006(2) -0.016(2)
C4 0.112(3) 0.0536(18) 0.079(2) -0.0024(19) 0.033(2) 0.0067(15)
C5 0.088(2) 0.075(2) 0.0555(16) 0.015(2) -0.0057(16) 0.0062(14)
C6 0.0588(16) 0.0628(17) 0.0519(13) -0.0051(14) -0.0074(12) 0.0016(12)
C7 0.089(2) 0.0573(17) 0.0487(14) 0.0127(16) 0.0044(14) 0.0025(12)
C8 0.0655(16) 0.0460(14) 0.0509(13) 0.0075(13) 0.0051(12) -0.0006(11)
C9 0.0406(11) 0.0402(12) 0.0431(11) -0.0074(9) -0.0018(9) 0.0066(9)
C10 0.0468(13) 0.0409(13) 0.0514(12) -0.0059(10) -0.0047(11) 0.0113(10)
C11 0.083(2) 0.0507(16) 0.0538(14) -0.0166(15) -0.0199(14) 0.0106(12)
C12 0.111(3) 0.0363(14) 0.0576(15) -0.0069(15) -0.0049(18) 0.0012(11)
C13 0.084(2) 0.0424(15) 0.0684(17) 0.0063(14) 0.0066(16) 0.0037(13)
C14 0.0527(14) 0.0469(14) 0.0584(14) 0.0022(11) 0.0003(11) 0.0085(11)
O1 0.0804(14) 0.0448(10) 0.0729(12) -0.0147(10) -0.0121(11) 0.0008(8)
O2 0.0520(10) 0.0814(14) 0.0622(11) -0.0011(9) -0.0156(9) -0.0014(10)
N1 0.0615(13) 0.0455(12) 0.0505(11) 0.0137(10) 0.0049(10) 0.0022(9)

loop_
_atom_type_symbol
_atom_type_description
_atom_type_scat_dispersion_real
_atom_type_scat_dispersion_imag
_atom_type_scat_source
C C 0.0033 0.0016 'International Tables Vol C Tables 4.2.6.8 and 6.1.1.4'
H H 0.0000 0.0000 'International Tables Vol C Tables 4.2.6.8 and 6.1.1.4'
N N 0.0061 0.0033 'International Tables Vol C Tables 4.2.6.8 and 6.1.1.4'
O O 0.0106 0.0060 'International Tables Vol C Tables 4.2.6.8 and 6.1.1.4'
S S 0.1246 0.1234 'International Tables Vol C Tables 4.2.6.8 and 6.1.1.4'
Cl Cl 0.1484 0.1585 'International Tables Vol C Tables 4.2.6.8 and 6.1.1.4'

loop_
_geom_angle_atom_site_label_1
_geom_angle_atom_site_label_2
_geom_angle_atom_site_label_3
_geom_angle_site_symmetry_1
_geom_angle_site_symmetry_3
_geom_angle
_geom_angle_publ_flag
O1 S1 O2 . . 119.00(13) ?
O1 S1 N1 . . 107.80(12) ?
O2 S1 N1 . . 107.69(11) ?
O1 S1 C9 . . 108.35(11) ?
O2 S1 C9 . . 106.06(11) ?
N1 S1 C9 . . 107.44(11) ?
C2 C1 C6 . . 118.2(3) ?
C2 C1 C7 . . 121.8(3) ?
C6 C1 C7 . . 120.0(3) ?
C1 C2 C3 . . 120.9(3) ?
C1 C2 H2 . . 119.6 ?
C3 C2 H2 . . 119.6 ?
C4 C3 C2 . . 120.3(3) ?
C4 C3 H3 . . 119.8 ?
C2 C3 H3 . . 119.8 ?
C5 C4 C3 . . 119.5(3) ?
C5 C4 H4 . . 120.2 ?
C3 C4 H4 . . 120.2 ?
C4 C5 C6 . . 120.5(3) ?
C4 C5 H5 . . 119.8 ?
C6 C5 H5 . . 119.8 ?
C5 C6 C1 . . 120.6(3) ?
C5 C6 H6 . . 119.7 ?
C1 C6 H6 . . 119.7 ?
C8 C7 C1 . . 113.0(2) ?
C8 C7 H7A . . 109.0 ?
C1 C7 H7A . . 109.0 ?
C8 C7 H7B . . 109.0 ?
C1 C7 H7B . . 109.0 ?
H7A C7 H7B . . 107.8 ?
N1 C8 C7 . . 110.4(2) ?
N1 C8 H8A . . 109.6 ?
C7 C8 H8A . . 109.6 ?
N1 C8 H8B . . 109.6 ?
C7 C8 H8B . . 109.6 ?
H8A C8 H8B . . 108.1 ?
C14 C9 C10 . . 118.9(2) ?
C14 C9 S1 . . 118.93(18) ?
C10 C9 S1 . . 122.15(19) ?
C11 C10 C9 . . 120.5(3) ?
C11 C10 Cl2 . . 117.5(2) ?
C9 C10 Cl2 . . 122.02(19) ?
C12 C11 C10 . . 118.8(3) ?
C12 C11 H11 . . 120.6 ?
C10 C11 H11 . . 120.6 ?
C13 C12 C11 . . 121.8(3) ?
C13 C12 Cl1 . . 120.2(3) ?
C11 C12 Cl1 . . 118.0(3) ?
C12 C13 C14 . . 119.2(3) ?
C12 C13 H13 . . 120.4 ?
C14 C13 H13 . . 120.4 ?
C13 C14 C9 . . 120.7(3) ?
C13 C14 H14 . . 119.6 ?
C9 C14 H14 . . 119.6 ?
C8 N1 S1 . . 120.22(17) ?
C8 N1 H1 . . 119.9 ?
S1 N1 H1 . . 119.9 ?

loop_
_geom_bond_atom_site_label_1
_geom_bond_atom_site_label_2
_geom_bond_site_symmetry_2
_geom_bond_distance
_geom_bond_publ_flag
S1 O1 . 1.423(2) ?
S1 O2 . 1.429(2) ?
S1 N1 . 1.600(2) ?
S1 C9 . 1.777(2) ?
Cl2 C10 . 1.730(3) ?
Cl1 C12 . 1.730(3) ?
C1 C2 . 1.361(4) ?
C1 C6 . 1.378(4) ?
C1 C7 . 1.512(4) ?
C2 C3 . 1.376(5) ?
C2 H2 . 0.9300 ?
C3 C4 . 1.361(5) ?
C3 H3 . 0.9300 ?
C4 C5 . 1.351(5) ?
C4 H4 . 0.9300 ?
C5 C6 . 1.374(4) ?
C5 H5 . 0.9300 ?
C6 H6 . 0.9300 ?
C7 C8 . 1.499(4) ?
C7 H7A . 0.9700 ?
C7 H7B . 0.9700 ?
C8 N1 . 1.470(3) ?
C8 H8A . 0.9700 ?
C8 H8B . 0.9700 ?
C9 C14 . 1.387(3) ?
C9 C10 . 1.388(3) ?
C10 C11 . 1.382(4) ?
C11 C12 . 1.382(5) ?
C11 H11 . 0.9300 ?
C12 C13 . 1.359(5) ?
C13 C14 . 1.379(4) ?
C13 H13 . 0.9300 ?
C14 H14 . 0.9300 ?
N1 H1 . 0.8600 ?

loop_
_geom_hbond_atom_site_label_D
_geom_hbond_atom_site_label_H
_geom_hbond_atom_site_label_A
_geom_hbond_site_symmetry_A
_geom_hbond_distance_DH
_geom_hbond_distance_HA
_geom_hbond_distance_DA
_geom_hbond_angle_DHA
_geom_hbond_publ_flag
C8 H8B O2 . 0.97 2.51 2.953(3) 108 y
C14 H14 O2 . 0.93 2.44 2.848(3) 106 y
C6 H6 Cg1 3_455 0.93 2.96 3.694(3) 137 y

loop_
_geom_torsion_atom_site_label_1
_geom_torsion_atom_site_label_2
_geom_torsion_atom_site_label_3
_geom_torsion_atom_site_label_4
_geom_torsion_site_symmetry_1
_geom_torsion_site_symmetry_2
_geom_torsion_site_symmetry_3
_geom_torsion_site_symmetry_4
_geom_torsion
_geom_torsion_publ_flag
C6 C1 C2 C3 . . . . -0.6(5) ?
C7 C1 C2 C3 . . . . 178.7(3) ?
C1 C2 C3 C4 . . . . 0.2(6) ?
C2 C3 C4 C5 . . . . 0.5(6) ?
C3 C4 C5 C6 . . . . -0.8(5) ?
C4 C5 C6 C1 . . . . 0.4(5) ?
C2 C1 C6 C5 . . . . 0.3(4) ?
C7 C1 C6 C5 . . . . -179.0(3) ?
C2 C1 C7 C8 . . . . 84.4(4) ?
C6 C1 C7 C8 . . . . -96.4(3) ?
C1 C7 C8 N1 . . . . 177.6(2) ?
O1 S1 C9 C14 . . . . -130.6(2) ?
O2 S1 C9 C14 . . . . -1.7(2) ?
N1 S1 C9 C14 . . . . 113.21(19) ?
O1 S1 C9 C10 . . . . 49.2(2) ?
O2 S1 C9 C10 . . . . 178.00(18) ?
N1 S1 C9 C10 . . . . -67.0(2) ?
C14 C9 C10 C11 . . . . 1.1(3) ?
S1 C9 C10 C11 . . . . -178.63(19) ?
C14 C9 C10 Cl2 . . . . -178.26(18) ?
S1 C9 C10 Cl2 . . . . 2.0(3) ?
C9 C10 C11 C12 . . . . 0.9(4) ?
Cl2 C10 C11 C12 . . . . -179.7(2) ?
C10 C11 C12 C13 . . . . -2.3(5) ?
C10 C11 C12 Cl1 . . . . 177.8(2) ?
C11 C12 C13 C14 . . . . 1.6(5) ?
Cl1 C12 C13 C14 . . . . -178.5(2) ?
C12 C13 C14 C9 . . . . 0.5(4) ?
C10 C9 C14 C13 . . . . -1.8(4) ?
S1 C9 C14 C13 . . . . 177.9(2) ?
C7 C8 N1 S1 . . . . -146.0(2) ?
O1 S1 N1 C8 . . . . 174.72(19) ?
O2 S1 N1 C8 . . . . 45.2(2) ?
C9 S1 N1 C8 . . . . -68.7(2) ?

loop_
_cod_related_entry_id
_cod_related_entry_database
_cod_related_entry_code
1 ChemSpider 2930196
